data_7225926
loop_
_publ_author_name
'Qu, Xiang-Long'
'Zheng, Xiaoli'
'Li, Xia'

_publ_section_title
;
 A Series of transition metal--organic frameworks: Crystal structures,
 luminescence properties, and sensitizing for luminescent Ln(III) ions in
 aqueous solution
;
_journal_name_full 'RSC Adv.'
_journal_paper_doi 10.1039/C6RA08419B
_journal_year 2016
_chemical_formula_sum 'C82 H60 Cd4 N4 O20'
_chemical_formula_weight 1870.94
_space_group_crystal_system monoclinic
_space_group_IT_number 9
_space_group_name_Hall 'C -2yc'
_space_group_name_H-M_alt 'C 1 c 1'
_symmetry_space_group_name_Hall 'C -2yc'
_symmetry_space_group_name_H-M 'C 1 c 1'
_atom_sites_solution_hydrogens geom
_audit_creation_method SHELXL-2014/8
_audit_update_record
;
2016-06-24 deposited with the CCDC.
2016-07-13 downloaded from the CCDC.
;
_cell_angle_alpha 90
_cell_angle_beta 102.974(11)
_cell_angle_gamma 90
_cell_formula_units_Z 4
_cell_length_a 28.491(19)
_cell_length_b 13.162(9)
_cell_length_c 21.213(14)
_cell_measurement_reflns_used 8623
_cell_measurement_temperature 296(2)
_cell_measurement_theta_max 25.25
_cell_measurement_theta_min 1.71
_cell_volume 7752(9)
_computing_cell_refinement 'Bruker SMART'
_computing_data_collection 'Bruker SMART'
_computing_data_reduction 'Bruker SAINT'
_computing_molecular_graphics 'Bruker SHELXTL'
_computing_publication_material 'Bruker SHELXTL'
_computing_structure_refinement 'SHELXL-2014/8 (Sheldrick, 2014)'
_computing_structure_solution 'SHELXS-97 (Sheldrick, 1990)'
_diffrn_ambient_temperature 296(2)
_diffrn_measured_fraction_theta_full 1.000
_diffrn_measured_fraction_theta_max 1.000
_diffrn_measurement_device_type 'CCD area detector'
_diffrn_measurement_method 'phi and omega scans'
_diffrn_radiation_type MoK\a
_diffrn_radiation_wavelength 0.71073
_diffrn_reflns_av_R_equivalents 0.0454
_diffrn_reflns_av_unetI/netI 0.1044
_diffrn_reflns_Laue_measured_fraction_full 1.000
_diffrn_reflns_Laue_measured_fraction_max 1.000
_diffrn_reflns_limit_h_max 34
_diffrn_reflns_limit_h_min -34
_diffrn_reflns_limit_k_max 15
_diffrn_reflns_limit_k_min -7
_diffrn_reflns_limit_l_max 25
_diffrn_reflns_limit_l_min -25
_diffrn_reflns_number 21064
_diffrn_reflns_point_group_measured_fraction_full 1.000
_diffrn_reflns_point_group_measured_fraction_max 1.000
_diffrn_reflns_theta_full 25.242
_diffrn_reflns_theta_max 25.249
_diffrn_reflns_theta_min 1.712
_diffrn_source 'fine-focus sealed tube'
_exptl_absorpt_coefficient_mu 1.157
_exptl_absorpt_correction_T_max 0.8930
_exptl_absorpt_correction_T_min 0.7931
_exptl_absorpt_correction_type multi-scan
_exptl_absorpt_process_details SADABS
_exptl_crystal_colour colourless
_exptl_crystal_density_diffrn 1.603
_exptl_crystal_density_method 'not measured'
_exptl_crystal_description block
_exptl_crystal_F_000 3728
_exptl_crystal_size_max 0.210
_exptl_crystal_size_mid 0.180
_exptl_crystal_size_min 0.100
_refine_diff_density_max 0.756
_refine_diff_density_min -0.401
_refine_diff_density_rms 0.085
_refine_ls_abs_structure_details
;
 Refined as an inversion twin.
;
_refine_ls_abs_structure_Flack 0.61(5)
_refine_ls_extinction_method none
_refine_ls_goodness_of_fit_ref 1.024
_refine_ls_hydrogen_treatment constr
_refine_ls_matrix_type full
_refine_ls_number_parameters 968
_refine_ls_number_reflns 13360
_refine_ls_number_restraints 513
_refine_ls_restrained_S_all 1.041
_refine_ls_R_factor_all 0.1242
_refine_ls_R_factor_gt 0.0605
_refine_ls_shift/su_max 0.010
_refine_ls_shift/su_mean 0.000
_refine_ls_structure_factor_coef Fsqd
_refine_ls_weighting_details 'w=1/[\s^2^(Fo^2^)+(0.0568P)^2^] where P=(Fo^2^+2Fc^2^)/3'
_refine_ls_weighting_scheme calc
_refine_ls_wR_factor_gt 0.1221
_refine_ls_wR_factor_ref 0.1484
_reflns_Friedel_coverage 0.999
_reflns_Friedel_fraction_full 1.000
_reflns_Friedel_fraction_max 1.000
_reflns_number_gt 7450
_reflns_number_total 13360
_reflns_threshold_expression 'I > 2\s(I)'
_cod_data_source_file c6ra08419b2.cif
_cod_data_source_block 2
_cod_depositor_comments
;
The following automatic conversions were performed:

'_exptl_absorpt_correction_type' value 'Multi-Scan' changed to
'multi-scan' according to
/usr/data/users/saulius/crontab/automatic-downloads/rss-feeds/RSC/lib/dictionaries/cif_core.dic
dictionary named 'cif_core.dic' version 2.4.2 from 2011-04-26.

Automatic conversion script
Id: cif_fix_values 4268 2015-11-12 08:31:59Z antanas 
;
_cod_database_code 7225926
_shelx_shelxl_version_number 2014/8
_shelx_space_group_comment
;
The symmetry employed for this shelxl refinement is uniquely defined
by the following loop, which should always be used as a source of
symmetry information in preference to the above space-group names.
They are only intended as comments.
;
_shelx_estimated_absorpt_t_min 0.793
_shelx_estimated_absorpt_t_max 0.893

loop_
_space_group_symop_operation_xyz
'x, y, z'
'x, -y, z+1/2'
'x+1/2, y+1/2, z'
'x+1/2, -y+1/2, z+1/2'

loop_
_atom_site_label
_atom_site_type_symbol
_atom_site_fract_x
_atom_site_fract_y
_atom_site_fract_z
_atom_site_U_iso_or_equiv
_atom_site_adp_type
_atom_site_occupancy
_atom_site_symmetry_multiplicity
_atom_site_calc_flag
_atom_site_refinement_flags
C13 C 0.9832(3) 0.4846(7) 0.2944(3) 0.067(3) Uani 1 1 d GU
C8 C 0.9499(3) 0.5613(7) 0.2959(4) 0.097(4) Uani 1 1 d GDU
C9 C 0.9403(4) 0.5915(8) 0.3545(5) 0.153(7) Uani 1 1 d GDU
H9 H 0.9181 0.6429 0.3555 0.183 Uiso 1 1 calc R
C10 C 0.9640(4) 0.5450(9) 0.4116(4) 0.129(6) Uani 1 1 d GU
H10 H 0.9576 0.5653 0.4509 0.155 Uiso 1 1 calc R
C11 C 0.9973(4) 0.4683(8) 0.4102(3) 0.105(4) Uani 1 1 d GU
H11 H 1.0131 0.4372 0.4484 0.126 Uiso 1 1 calc R
C12 C 1.0069(3) 0.4381(6) 0.3516(4) 0.083(4) Uani 1 1 d GU
H12 H 1.0291 0.3868 0.3506 0.099 Uiso 1 1 calc R
N4 N 0.9033(3) -0.4169(6) 0.0615(3) 0.081(3) Uani 1 1 d G
C80 C 0.9511(2) -0.3858(7) 0.0717(3) 0.090(4) Uani 1 1 d GU
H80 H 0.9740 -0.4128 0.1059 0.108 Uiso 1 1 calc R
C79 C 0.9646(2) -0.3142(7) 0.0309(4) 0.090(4) Uani 1 1 d GU
H79 H 0.9965 -0.2934 0.0378 0.108 Uiso 1 1 calc R
C78 C 0.9303(3) -0.2738(8) -0.0201(4) 0.114(5) Uani 1 1 d GDU
C82 C 0.8826(3) -0.3050(9) -0.0303(4) 0.144(6) Uani 1 1 d GU
H82 H 0.8597 -0.2780 -0.0645 0.173 Uiso 1 1 calc R
C81 C 0.8691(2) -0.3765(8) 0.0104(4) 0.129(6) Uani 1 1 d GU
H81 H 0.8372 -0.3974 0.0036 0.155 Uiso 1 1 calc R
C1 C 0.8473(5) 0.7114(13) 0.1654(6) 0.080(4) Uani 1 1 d U
C2 C 0.8930(5) 0.7631(11) 0.2010(6) 0.078(4) Uani 1 1 d U
C3 C 0.8978(6) 0.8681(13) 0.1948(7) 0.102(4) Uani 1 1 d U
H3 H 0.8722 0.9048 0.1703 0.123 Uiso 1 1 calc R
C4 C 0.9388(7) 0.9184(14) 0.2236(9) 0.129(6) Uani 1 1 d U
H4 H 0.9412 0.9884 0.2196 0.155 Uiso 1 1 calc R
C5 C 0.9765(6) 0.8629(15) 0.2585(8) 0.113(5) Uani 1 1 d U
H5 H 1.0046 0.8963 0.2788 0.135 Uiso 1 1 calc R
C6 C 0.9739(6) 0.7607(14) 0.2645(7) 0.111(5) Uani 1 1 d U
H6 H 1.0000 0.7240 0.2879 0.133 Uiso 1 1 calc R
C7 C 0.9314(5) 0.7119(13) 0.2350(6) 0.091(4) Uani 1 1 d U
C14 C 0.9937(4) 0.4480(10) 0.2336(5) 0.069(3) Uani 1 1 d U
C15 C 0.7634(5) 0.4244(11) 0.0766(5) 0.072(3) Uani 1 1 d U
C16 C 0.7680(4) 0.3071(10) 0.0769(6) 0.073(3) Uani 1 1 d U
C17 C 0.7448(5) 0.2571(12) 0.1185(7) 0.102(4) Uani 1 1 d U
H17 H 0.7262 0.2921 0.1423 0.123 Uiso 1 1 calc R
C18 C 0.7504(6) 0.1500(14) 0.1234(8) 0.114(5) Uani 1 1 d U
H18 H 0.7361 0.1131 0.1514 0.136 Uiso 1 1 calc R
C19 C 0.7773(6) 0.1016(13) 0.0862(8) 0.109(5) Uani 1 1 d U
H19 H 0.7815 0.0317 0.0909 0.131 Uiso 1 1 calc R
C20 C 0.7982(5) 0.1501(11) 0.0429(7) 0.091(4) Uani 1 1 d U
H20 H 0.8161 0.1158 0.0179 0.109 Uiso 1 1 calc R
C21 C 0.7910(5) 0.2527(11) 0.0386(6) 0.079(4) Uani 1 1 d U
C22 C 0.8375(5) 0.2586(11) -0.0432(6) 0.087(4) Uani 1 1 d U
C23 C 0.8137(6) 0.2190(11) -0.1028(7) 0.103(4) Uani 1 1 d U
H23 H 0.7803 0.2224 -0.1167 0.124 Uiso 1 1 calc R
C24 C 0.8414(6) 0.1755(13) -0.1396(8) 0.117(5) Uani 1 1 d U
H24 H 0.8266 0.1532 -0.1809 0.141 Uiso 1 1 calc R
C25 C 0.8887(7) 0.1631(14) -0.1194(9) 0.133(6) Uani 1 1 d U
H25 H 0.9061 0.1270 -0.1442 0.160 Uiso 1 1 calc R
C26 C 0.9115(6) 0.2049(12) -0.0610(6) 0.103(4) Uani 1 1 d U
H26 H 0.9447 0.1982 -0.0468 0.124 Uiso 1 1 calc R
C27 C 0.8857(5) 0.2565(10) -0.0232(6) 0.080(3) Uani 1 1 d U
C28 C 0.9137(5) 0.3083(11) 0.0366(6) 0.073(3) Uani 1 1 d U
C29 C 0.8775(6) 0.2853(14) 0.2237(7) 0.102(5) Uani 1 1 d U
H29 H 0.9010 0.2624 0.2030 0.122 Uiso 1 1 calc R
C30 C 0.8605(6) 0.2186(13) 0.2637(8) 0.109(5) Uani 1 1 d U
H30 H 0.8716 0.1521 0.2693 0.130 Uiso 1 1 calc R
C31 C 0.8257(6) 0.2550(14) 0.2956(7) 0.106(5) Uani 1 1 d U
C32 C 0.8074(6) 0.3482(14) 0.2859(7) 0.108(5) Uani 1 1 d U
H32 H 0.7824 0.3695 0.3044 0.130 Uiso 1 1 calc R
C33 C 0.8282(5) 0.4149(12) 0.2450(6) 0.092(4) Uani 1 1 d U
H33 H 0.8181 0.4823 0.2405 0.111 Uiso 1 1 calc R
C34 C 0.8066(6) 0.1833(13) 0.3384(8) 0.136(6) Uani 1 1 d DU
H34A H 0.8323 0.1406 0.3622 0.163 Uiso 1 1 calc R
H34B H 0.7927 0.2207 0.3691 0.163 Uiso 1 1 calc R
C35 C 0.7692(7) 0.1200(14) 0.2958(9) 0.143(6) Uani 1 1 d DU
H35A H 0.7828 0.0912 0.2619 0.172 Uiso 1 1 calc R
H35B H 0.7428 0.1639 0.2754 0.172 Uiso 1 1 calc R
C36 C 0.7486(6) 0.0325(12) 0.3303(7) 0.114(5) Uani 1 1 d U
H36A H 0.7746 -0.0056 0.3576 0.136 Uiso 1 1 calc R
H36B H 0.7281 0.0594 0.3571 0.136 Uiso 1 1 calc R
C37 C 0.7203(5) -0.0342(11) 0.2785(6) 0.088(4) Uani 1 1 d U
C38 C 0.7407(5) -0.0708(11) 0.2291(6) 0.089(4) Uani 1 1 d U
H38 H 0.7726 -0.0559 0.2289 0.107 Uiso 1 1 calc R
C39 C 0.7138(5) -0.1284(10) 0.1811(6) 0.081(4) Uani 1 1 d U
H39 H 0.7275 -0.1490 0.1473 0.097 Uiso 1 1 calc R
C40 C 0.6502(5) -0.1281(11) 0.2285(7) 0.095(4) Uani 1 1 d U
H40 H 0.6196 -0.1511 0.2300 0.114 Uiso 1 1 calc R
C41 C 0.6734(5) -0.0657(12) 0.2774(7) 0.098(4) Uani 1 1 d U
H41 H 0.6581 -0.0446 0.3094 0.117 Uiso 1 1 calc R
C42 C 1.0323(5) 0.1589(10) 0.1595(5) 0.067(3) Uani 1 1 d U
C43 C 1.0486(4) 0.0566(10) 0.1681(5) 0.068(3) Uani 1 1 d U
C44 C 1.0233(6) -0.0258(12) 0.1299(7) 0.100(4) Uani 1 1 d U
H44 H 0.9951 -0.0108 0.0997 0.120 Uiso 1 1 calc R
C45 C 1.0377(7) -0.1192(14) 0.1354(8) 0.120(5) Uani 1 1 d U
H45 H 1.0189 -0.1700 0.1117 0.144 Uiso 1 1 calc R
C46 C 1.0814(7) -0.1434(14) 0.1769(8) 0.123(5) Uani 1 1 d U
H46 H 1.0929 -0.2097 0.1781 0.147 Uiso 1 1 calc R
C47 C 1.1090(6) -0.0678(12) 0.2180(7) 0.104(5) Uani 1 1 d U
H47 H 1.1381 -0.0829 0.2462 0.125 Uiso 1 1 calc R
C48 C 1.0899(5) 0.0278(10) 0.2129(5) 0.071(3) Uani 1 1 d U
C49 C 1.1543(4) 0.0825(9) 0.2953(5) 0.071(3) Uani 1 1 d U
C50 C 1.1516(5) 0.0617(10) 0.3578(6) 0.082(4) Uani 1 1 d U
H50 H 1.1217 0.0574 0.3684 0.098 Uiso 1 1 calc R
C51 C 1.1923(6) 0.0475(12) 0.4042(7) 0.109(5) Uani 1 1 d U
H51 H 1.1901 0.0378 0.4469 0.131 Uiso 1 1 calc R
C52 C 1.2367(5) 0.0471(11) 0.3893(6) 0.093(4) Uani 1 1 d U
H52 H 1.2644 0.0319 0.4204 0.111 Uiso 1 1 calc R
C53 C 1.2388(5) 0.0704(11) 0.3256(5) 0.093(4) Uani 1 1 d U
H53 H 1.2689 0.0767 0.3157 0.111 Uiso 1 1 calc R
C54 C 1.1985(4) 0.0844(9) 0.2771(5) 0.066(3) Uani 1 1 d U
C55 C 1.2034(5) 0.1042(10) 0.2096(6) 0.072(3) Uani 1 1 d U
C56 C 1.0782(5) 0.4612(13) 0.0688(6) 0.079(4) Uani 1 1 d U
C57 C 1.1098(4) 0.5344(9) 0.0437(6) 0.066(3) Uani 1 1 d U
C58 C 1.1058(5) 0.6356(12) 0.0549(7) 0.097(4) Uani 1 1 d U
H58 H 1.0858 0.6583 0.0810 0.116 Uiso 1 1 calc R
C59 C 1.1315(7) 0.7031(14) 0.0273(8) 0.118(5) Uani 1 1 d U
H59 H 1.1282 0.7721 0.0347 0.142 Uiso 1 1 calc R
C60 C 1.1606(6) 0.6749(15) -0.0092(9) 0.117(5) Uani 1 1 d U
H60 H 1.1768 0.7235 -0.0279 0.140 Uiso 1 1 calc R
C61 C 1.1670(5) 0.5747(14) -0.0196(7) 0.099(4) Uani 1 1 d U
H61 H 1.1876 0.5535 -0.0453 0.119 Uiso 1 1 calc R
C62 C 1.1421(5) 0.5050(11) 0.0090(7) 0.088(4) Uani 1 1 d U
C63 C 1.1482(4) 0.3570(10) -0.0537(5) 0.072(3) Uani 1 1 d U
C64 C 1.1151(5) 0.3947(11) -0.1067(7) 0.096(4) Uani 1 1 d U
H64 H 1.0963 0.4508 -0.1022 0.116 Uiso 1 1 calc R
C65 C 1.1105(7) 0.3493(15) -0.1652(9) 0.143(6) Uani 1 1 d U
H65 H 1.0853 0.3678 -0.1992 0.171 Uiso 1 1 calc R
C66 C 1.1449(8) 0.2711(17) -0.1758(10) 0.160(7) Uani 1 1 d U
H66 H 1.1480 0.2505 -0.2166 0.192 Uiso 1 1 calc R
C67 C 1.1727(7) 0.2306(13) -0.1182(8) 0.130(6) Uani 1 1 d U
H67 H 1.1907 0.1724 -0.1206 0.156 Uiso 1 1 calc R
C68 C 1.1747(4) 0.2739(9) -0.0568(5) 0.069(3) Uani 1 1 d U
C69 C 1.2070(5) 0.2261(10) 0.0002(6) 0.069(3) Uani 1 1 d U
C70 C 1.0530(5) 0.1578(11) -0.0219(6) 0.094(4) Uani 1 1 d U
H70 H 1.0445 0.2262 -0.0245 0.112 Uiso 1 1 calc R
C71 C 1.0257(5) 0.0933(10) -0.0631(6) 0.089(4) Uani 1 1 d U
H71 H 0.9997 0.1179 -0.0940 0.106 Uiso 1 1 calc R
C72 C 1.0355(4) -0.0076(9) -0.0602(5) 0.066(3) Uani 1 1 d U
C73 C 1.0767(5) -0.0383(11) -0.0183(6) 0.091(4) Uani 1 1 d U
H73 H 1.0870 -0.1054 -0.0178 0.110 Uiso 1 1 calc R
C74 C 1.1024(5) 0.0320(12) 0.0227(6) 0.085(4) Uani 1 1 d U
H74 H 1.1293 0.0097 0.0530 0.102 Uiso 1 1 calc R
C75 C 1.0048(5) -0.0847(11) -0.1015(6) 0.093(4) Uani 1 1 d DU
H75A H 0.9779 -0.0513 -0.1302 0.111 Uiso 1 1 calc R
H75B H 1.0235 -0.1198 -0.1278 0.111 Uiso 1 1 calc R
C76 C 0.9867(6) -0.1580(15) -0.0608(10) 0.160(7) Uani 1 1 d DU
H76A H 1.0054 -0.2190 -0.0630 0.192 Uiso 1 1 calc R
H76B H 0.9980 -0.1322 -0.0172 0.192 Uiso 1 1 calc R
C77 C 0.9403(7) -0.1937(17) -0.0620(10) 0.177(8) Uani 1 1 d DU
H77A H 0.9270 -0.2158 -0.1060 0.213 Uiso 1 1 calc R
H77B H 0.9215 -0.1353 -0.0545 0.213 Uiso 1 1 calc R
Cd1 Cd 0.76012(3) 0.62413(8) 0.10434(4) 0.0772(3) Uani 1 1 d .
Cd2 Cd 0.88157(3) 0.47709(8) 0.13417(3) 0.0703(3) Uani 1 1 d .
Cd3 Cd 1.01054(3) 0.35810(8) 0.12475(4) 0.0776(3) Uani 1 1 d .
Cd4 Cd 1.12934(3) 0.23627(7) 0.10127(3) 0.0676(3) Uani 1 1 d .
N1 N 0.8618(4) 0.3824(9) 0.2132(4) 0.082(3) Uani 1 1 d .
N2 N 0.6680(3) -0.1572(9) 0.1800(5) 0.081(3) Uani 1 1 d .
N3 N 1.0913(3) 0.1305(8) 0.0222(4) 0.069(3) Uani 1 1 d .
O1 O 0.8133(4) 0.7675(9) 0.1389(5) 0.118(4) Uani 1 1 d .
O2 O 0.8427(3) 0.6202(8) 0.1639(5) 0.094(3) Uani 1 1 d .
O3 O 0.9277(4) 0.6093(8) 0.2416(4) 0.135(5) Uani 1 1 d .
O4 O 0.9636(2) 0.4566(7) 0.1798(3) 0.078(2) Uani 1 1 d .
O5 O 1.0333(4) 0.4074(9) 0.2353(4) 0.115(4) Uani 1 1 d .
O6 O 0.7266(3) 0.4630(9) 0.0801(4) 0.102(3) Uani 1 1 d .
O7 O 0.8009(3) 0.4747(6) 0.0748(4) 0.080(2) Uani 1 1 d .
O8 O 0.8095(3) 0.3089(8) -0.0074(4) 0.094(3) Uani 1 1 d .
O9 O 0.8929(3) 0.3275(8) 0.0824(4) 0.095(3) Uani 1 1 d .
O10 O 0.9569(3) 0.3222(9) 0.0374(4) 0.109(3) Uani 1 1 d .
O11 O 1.0629(3) 0.2264(7) 0.1498(4) 0.080(2) Uani 1 1 d .
O12 O 0.9910(3) 0.1856(9) 0.1602(5) 0.110(3) Uani 1 1 d .
O13 O 1.1118(3) 0.1058(6) 0.2533(3) 0.072(2) Uani 1 1 d .
O14 O 1.1678(3) 0.1087(7) 0.1642(3) 0.079(2) Uani 1 1 d .
O15 O 1.2462(3) 0.1157(9) 0.2031(4) 0.103(3) Uani 1 1 d .
O16 O 1.0490(4) 0.5022(9) 0.0977(5) 0.123(4) Uani 1 1 d .
O17 O 1.0786(4) 0.3713(8) 0.0566(4) 0.094(3) Uani 1 1 d .
O18 O 1.1546(4) 0.4045(8) 0.0034(4) 0.110(3) Uani 1 1 d .
O19 O 1.1964(2) 0.2279(6) 0.0550(3) 0.069(2) Uani 1 1 d .
O20 O 1.2440(3) 0.1810(8) -0.0069(3) 0.086(2) Uani 1 1 d .

loop_
_atom_site_aniso_label
_atom_site_aniso_U_11
_atom_site_aniso_U_22
_atom_site_aniso_U_33
_atom_site_aniso_U_23
_atom_site_aniso_U_13
_atom_site_aniso_U_12
C13 0.065(6) 0.082(7) 0.050(5) -0.006(5) 0.001(5) -0.008(5)
C8 0.113(8) 0.106(8) 0.067(6) -0.029(6) 0.014(6) 0.003(7)
C9 0.153(10) 0.164(10) 0.140(9) -0.018(8) 0.033(8) 0.014(8)
C10 0.139(9) 0.155(10) 0.097(8) -0.015(8) 0.033(7) 0.009(8)
C11 0.117(8) 0.113(9) 0.075(7) -0.002(6) 0.000(6) -0.019(7)
C12 0.081(7) 0.104(8) 0.061(6) -0.007(6) 0.011(5) -0.011(6)
N4 0.072(6) 0.119(9) 0.049(5) 0.003(5) 0.010(4) 0.005(6)
C80 0.083(7) 0.090(8) 0.088(7) 0.010(6) -0.001(6) -0.015(6)
C79 0.081(7) 0.098(8) 0.083(6) 0.003(6) 0.002(6) 0.004(6)
C78 0.098(8) 0.145(9) 0.099(7) 0.046(7) 0.026(6) 0.011(7)
C82 0.105(9) 0.178(11) 0.151(10) 0.039(8) 0.034(8) -0.008(8)
C81 0.110(9) 0.148(10) 0.122(9) 0.032(8) 0.013(7) -0.006(8)
C1 0.081(7) 0.098(8) 0.066(6) 0.003(6) 0.027(6) 0.001(7)
C2 0.086(7) 0.086(8) 0.066(6) -0.004(6) 0.027(6) -0.004(6)
C3 0.096(8) 0.106(9) 0.105(8) -0.002(7) 0.024(7) -0.001(7)
C4 0.137(9) 0.114(9) 0.134(9) -0.003(8) 0.025(8) -0.018(8)
C5 0.097(8) 0.131(9) 0.112(8) -0.012(8) 0.026(7) -0.023(8)
C6 0.094(8) 0.127(9) 0.110(8) -0.015(7) 0.020(7) 0.020(7)
C7 0.084(7) 0.097(8) 0.084(7) -0.024(6) 0.005(6) 0.011(7)
C14 0.053(6) 0.089(7) 0.063(6) 0.011(5) 0.010(5) -0.004(6)
C15 0.069(7) 0.086(8) 0.056(5) 0.000(5) 0.004(5) 0.004(6)
C16 0.062(6) 0.090(8) 0.063(6) -0.005(6) 0.008(5) -0.013(6)
C17 0.099(7) 0.111(9) 0.092(7) -0.013(7) 0.011(6) -0.014(7)
C18 0.117(8) 0.116(9) 0.102(8) 0.004(7) 0.011(7) -0.030(8)
C19 0.106(8) 0.103(8) 0.106(8) -0.011(7) -0.002(7) -0.009(7)
C20 0.097(8) 0.084(8) 0.088(7) 0.000(6) 0.011(6) -0.018(7)
C21 0.076(7) 0.084(8) 0.072(6) 0.003(6) 0.005(6) -0.003(6)
C22 0.090(7) 0.092(8) 0.077(6) -0.016(6) 0.014(6) -0.004(6)
C23 0.099(8) 0.109(8) 0.095(7) -0.026(7) 0.007(6) -0.007(7)
C24 0.119(9) 0.119(9) 0.106(8) -0.029(7) 0.012(7) -0.011(8)
C25 0.137(9) 0.140(10) 0.125(9) -0.020(8) 0.034(8) -0.006(8)
C26 0.098(7) 0.121(9) 0.089(7) -0.026(7) 0.018(6) -0.016(7)
C27 0.073(6) 0.092(8) 0.071(6) -0.011(6) 0.006(5) -0.001(6)
C28 0.073(7) 0.090(8) 0.055(6) -0.008(6) 0.011(5) -0.008(6)
C29 0.109(8) 0.114(9) 0.079(7) -0.007(7) 0.013(6) 0.008(8)
C30 0.115(8) 0.101(9) 0.109(8) 0.023(7) 0.024(7) -0.002(7)
C31 0.113(8) 0.111(9) 0.095(7) 0.008(7) 0.023(7) -0.019(7)
C32 0.113(8) 0.119(9) 0.094(7) -0.005(7) 0.027(7) -0.009(8)
C33 0.090(7) 0.107(8) 0.084(7) 0.001(6) 0.027(6) -0.016(7)
C34 0.143(10) 0.129(10) 0.133(9) -0.001(8) 0.026(8) -0.019(8)
C35 0.140(10) 0.139(10) 0.145(10) 0.005(8) 0.022(8) -0.018(8)
C36 0.123(9) 0.110(9) 0.105(8) -0.001(7) 0.018(7) -0.013(7)
C37 0.085(7) 0.088(8) 0.082(6) 0.001(6) 0.003(6) -0.025(6)
C38 0.084(7) 0.104(8) 0.080(7) 0.011(6) 0.020(6) -0.008(6)
C39 0.081(7) 0.086(7) 0.075(6) 0.000(6) 0.013(6) -0.004(6)
C40 0.080(7) 0.110(8) 0.097(7) -0.016(7) 0.023(6) -0.013(6)
C41 0.081(7) 0.113(8) 0.101(7) -0.022(7) 0.025(6) -0.010(7)
C42 0.061(6) 0.084(7) 0.055(5) 0.019(5) 0.013(5) 0.005(6)
C43 0.078(6) 0.072(7) 0.053(5) 0.001(5) 0.014(5) -0.013(6)
C44 0.113(8) 0.101(8) 0.082(7) 0.019(7) 0.016(6) -0.009(7)
C45 0.144(9) 0.109(9) 0.104(8) -0.004(7) 0.018(7) -0.020(8)
C46 0.144(9) 0.104(9) 0.113(8) -0.008(7) 0.016(7) -0.002(8)
C47 0.120(8) 0.096(8) 0.084(7) 0.000(7) -0.003(6) -0.002(7)
C48 0.087(7) 0.072(7) 0.053(5) 0.009(5) 0.011(5) -0.013(6)
C49 0.074(6) 0.079(7) 0.055(5) -0.011(5) 0.006(5) -0.006(6)
C50 0.082(7) 0.090(7) 0.074(6) -0.008(6) 0.018(6) -0.015(6)
C51 0.130(9) 0.112(9) 0.083(7) 0.007(7) 0.016(7) 0.002(7)
C52 0.096(7) 0.106(8) 0.066(6) -0.006(6) -0.005(6) 0.001(7)
C53 0.084(7) 0.115(8) 0.069(6) -0.016(6) -0.003(5) 0.002(7)
C54 0.068(6) 0.073(7) 0.053(5) -0.004(5) 0.004(5) -0.001(5)
C55 0.072(7) 0.074(7) 0.071(6) 0.008(5) 0.015(6) 0.004(6)
C56 0.076(7) 0.081(8) 0.071(6) -0.007(6) -0.005(6) -0.003(7)
C57 0.068(6) 0.056(7) 0.074(6) 0.001(5) 0.013(5) 0.002(5)
C58 0.073(7) 0.095(8) 0.117(8) -0.005(7) 0.010(6) 0.007(7)
C59 0.128(9) 0.091(9) 0.125(9) -0.002(7) 0.007(8) 0.002(8)
C60 0.102(8) 0.112(9) 0.130(9) 0.021(8) 0.012(7) -0.026(8)
C61 0.079(7) 0.118(9) 0.098(7) 0.018(7) 0.013(6) 0.006(7)
C62 0.092(7) 0.076(8) 0.092(7) 0.022(6) 0.014(6) 0.013(7)
C63 0.076(6) 0.084(7) 0.057(5) 0.013(6) 0.016(5) -0.004(6)
C64 0.078(7) 0.092(8) 0.112(8) 0.011(7) 0.006(6) 0.001(6)
C65 0.140(10) 0.131(10) 0.137(9) -0.011(8) -0.011(8) -0.002(8)
C66 0.181(11) 0.156(11) 0.123(9) -0.011(8) -0.009(8) 0.006(9)
C67 0.152(9) 0.116(9) 0.105(8) -0.004(7) -0.006(7) 0.026(8)
C68 0.081(6) 0.065(7) 0.057(5) 0.003(5) 0.008(5) 0.002(6)
C69 0.070(6) 0.074(7) 0.061(6) 0.002(5) 0.010(5) 0.004(6)
C70 0.109(8) 0.076(7) 0.081(6) 0.003(6) -0.011(6) 0.003(6)
C71 0.092(7) 0.073(7) 0.087(7) -0.012(6) -0.009(6) 0.016(6)
C72 0.079(6) 0.064(7) 0.058(5) 0.002(5) 0.020(5) -0.004(6)
C73 0.099(8) 0.083(8) 0.089(7) 0.004(6) 0.014(6) 0.006(7)
C74 0.075(7) 0.089(8) 0.086(7) 0.006(6) 0.008(6) 0.015(6)
C75 0.094(7) 0.089(8) 0.092(7) 0.006(6) 0.013(6) -0.007(7)
C76 0.153(10) 0.131(10) 0.179(11) 0.020(8) 0.000(8) -0.030(8)
C77 0.161(11) 0.195(12) 0.180(11) 0.036(9) 0.045(8) -0.001(9)
Cd1 0.0564(5) 0.1061(8) 0.0649(5) 0.0031(5) 0.0048(4) 0.0096(5)
Cd2 0.0518(5) 0.1011(8) 0.0553(4) -0.0077(5) 0.0062(4) -0.0036(5)
Cd3 0.0617(5) 0.1119(8) 0.0578(4) -0.0053(5) 0.0105(4) 0.0102(5)
Cd4 0.0562(5) 0.0891(7) 0.0562(4) -0.0049(5) 0.0102(4) 0.0002(5)
N1 0.073(7) 0.109(10) 0.055(5) -0.005(6) -0.005(5) -0.013(6)
N2 0.048(6) 0.126(10) 0.066(6) -0.016(6) 0.008(5) 0.004(6)
N3 0.063(6) 0.079(8) 0.059(5) 0.000(5) 0.003(4) 0.006(5)
O1 0.088(7) 0.154(10) 0.103(7) 0.043(7) 0.002(6) -0.007(7)
O2 0.085(7) 0.085(7) 0.126(8) -0.034(6) 0.053(6) -0.021(5)
O3 0.179(11) 0.100(8) 0.084(6) -0.021(6) -0.058(7) 0.033(7)
O4 0.051(4) 0.131(8) 0.045(4) -0.003(4) -0.003(3) 0.005(4)
O5 0.101(7) 0.153(10) 0.080(6) -0.011(6) -0.003(5) 0.046(7)
O6 0.058(5) 0.158(10) 0.092(6) -0.023(6) 0.022(5) 0.004(6)
O7 0.056(5) 0.080(6) 0.092(5) -0.004(4) -0.009(4) -0.002(5)
O8 0.074(5) 0.118(8) 0.086(6) -0.025(6) 0.011(5) -0.014(5)
O9 0.076(5) 0.131(8) 0.072(5) -0.009(5) 0.004(5) 0.003(5)
O10 0.073(6) 0.190(11) 0.063(5) -0.008(6) 0.017(4) -0.020(7)
O11 0.067(5) 0.095(7) 0.084(5) 0.017(5) 0.028(4) 0.006(5)
O12 0.063(6) 0.138(9) 0.131(8) 0.015(7) 0.026(5) -0.011(6)
O13 0.079(5) 0.077(6) 0.056(4) -0.009(4) 0.006(4) 0.007(4)
O14 0.072(5) 0.108(7) 0.049(4) 0.020(4) -0.002(4) -0.003(5)
O15 0.077(6) 0.165(10) 0.066(5) 0.002(5) 0.014(4) -0.017(6)
O16 0.103(8) 0.158(11) 0.116(8) -0.038(7) 0.044(7) -0.026(7)
O17 0.103(7) 0.071(7) 0.094(6) 0.029(5) -0.007(5) -0.014(6)
O18 0.153(9) 0.100(8) 0.084(6) 0.019(5) 0.043(6) 0.060(7)
O19 0.063(4) 0.094(6) 0.052(4) 0.009(4) 0.014(4) 0.004(4)
O20 0.085(6) 0.121(7) 0.056(4) 0.001(5) 0.022(4) 0.017(6)

loop_
_atom_type_symbol
_atom_type_description
_atom_type_scat_dispersion_real
_atom_type_scat_dispersion_imag
_atom_type_scat_source
C C 0.0033 0.0016 'International Tables Vol C Tables 4.2.6.8 and 6.1.1.4'
H H 0.0000 0.0000 'International Tables Vol C Tables 4.2.6.8 and 6.1.1.4'
N N 0.0061 0.0033 'International Tables Vol C Tables 4.2.6.8 and 6.1.1.4'
O O 0.0106 0.0060 'International Tables Vol C Tables 4.2.6.8 and 6.1.1.4'
Cd Cd -0.8075 1.2024 'International Tables Vol C Tables 4.2.6.8 and 6.1.1.4'

loop_
_geom_angle_atom_site_label_1
_geom_angle_atom_site_label_2
_geom_angle_atom_site_label_3
_geom_angle
_geom_angle_site_symmetry_1
_geom_angle_site_symmetry_3
C8 C13 C12 120.0 . .
C8 C13 C14 122.1(7) . .
C12 C13 C14 117.8(7) . .
O3 C8 C13 121.1(8) . .
O3 C8 C9 118.9(8) . .
C13 C8 C9 120.0 . .
C10 C9 C8 120.0 . .
C10 C9 H9 120.0 . .
C8 C9 H9 120.0 . .
C9 C10 C11 120.0 . .
C9 C10 H10 120.0 . .
C11 C10 H10 120.0 . .
C12 C11 C10 120.0 . .
C12 C11 H11 120.0 . .
C10 C11 H11 120.0 . .
C11 C12 C13 120.0 . .
C11 C12 H12 120.0 . .
C13 C12 H12 120.0 . .
C80 N4 C81 120.0 . .
C80 N4 Cd2 118.9(4) . 1_545
C81 N4 Cd2 120.9(4) . 1_545
N4 C80 C79 120.0 . .
N4 C80 H80 120.0 . .
C79 C80 H80 120.0 . .
C80 C79 C78 120.0 . .
C80 C79 H79 120.0 . .
C78 C79 H79 120.0 . .
C82 C78 C79 120.0 . .
C82 C78 C77 116.0(10) . .
C79 C78 C77 123.8(10) . .
C81 C82 C78 120.0 . .
C81 C82 H82 120.0 . .
C78 C82 H82 120.0 . .
C82 C81 N4 120.0 . .
C82 C81 H81 120.0 . .
N4 C81 H81 120.0 . .
O2 C1 O1 120.5(15) . .
O2 C1 C2 122.4(14) . .
O1 C1 C2 117.0(15) . .
C7 C2 C3 117.4(13) . .
C7 C2 C1 123.2(13) . .
C3 C2 C1 119.3(13) . .
C4 C3 C2 122.0(16) . .
C4 C3 H3 119.0 . .
C2 C3 H3 119.0 . .
C3 C4 C5 118.2(17) . .
C3 C4 H4 120.9 . .
C5 C4 H4 120.9 . .
C6 C5 C4 121.8(16) . .
C6 C5 H5 119.1 . .
C4 C5 H5 119.1 . .
C5 C6 C7 118.5(16) . .
C5 C6 H6 120.8 . .
C7 C6 H6 120.8 . .
C2 C7 O3 118.5(13) . .
C2 C7 C6 122.0(15) . .
O3 C7 C6 119.4(14) . .
O5 C14 O4 119.3(11) . .
O5 C14 C13 118.6(10) . .
O4 C14 C13 122.1(10) . .
O5 C14 Cd3 60.4(6) . .
O4 C14 Cd3 59.3(6) . .
C13 C14 Cd3 173.4(8) . .
O6 C15 O7 123.0(14) . .
O6 C15 C16 120.2(14) . .
O7 C15 C16 116.8(12) . .
O6 C15 Cd1 59.5(8) . .
O7 C15 Cd1 64.4(7) . .
C16 C15 Cd1 167.5(7) . .
C21 C16 C17 119.7(13) . .
C21 C16 C15 125.1(12) . .
C17 C16 C15 115.2(13) . .
C16 C17 C18 117.1(15) . .
C16 C17 H17 121.4 . .
C18 C17 H17 121.4 . .
C19 C18 C17 119.2(16) . .
C19 C18 H18 120.4 . .
C17 C18 H18 120.4 . .
C20 C19 C18 123.7(17) . .
C20 C19 H19 118.1 . .
C18 C19 H19 118.1 . .
C19 C20 C21 115.3(16) . .
C19 C20 H20 122.4 . .
C21 C20 H20 122.4 . .
C16 C21 C20 124.6(14) . .
C16 C21 O8 116.1(12) . .
C20 C21 O8 119.2(14) . .
C27 C22 O8 120.7(11) . .
C27 C22 C23 122.2(14) . .
O8 C22 C23 116.8(13) . .
C24 C23 C22 116.9(15) . .
C24 C23 H23 121.6 . .
C22 C23 H23 121.6 . .
C25 C24 C23 123.0(16) . .
C25 C24 H24 118.5 . .
C23 C24 H24 118.5 . .
C24 C25 C26 118.7(18) . .
C24 C25 H25 120.6 . .
C26 C25 H25 120.6 . .
C25 C26 C27 120.9(16) . .
C25 C26 H26 119.5 . .
C27 C26 H26 119.5 . .
C22 C27 C26 117.8(12) . .
C22 C27 C28 124.5(13) . .
C26 C27 C28 117.6(12) . .
O10 C28 O9 126.2(11) . .
O10 C28 C27 114.5(12) . .
O9 C28 C27 119.1(12) . .
N1 C29 C30 123.4(16) . .
N1 C29 H29 118.3 . .
C30 C29 H29 118.3 . .
C29 C30 C31 117.6(16) . .
C29 C30 H30 121.2 . .
C31 C30 H30 121.2 . .
C32 C31 C30 122.3(16) . .
C32 C31 C34 119.4(17) . .
C30 C31 C34 118.1(17) . .
C31 C32 C33 116.8(16) . .
C31 C32 H32 121.6 . .
C33 C32 H32 121.6 . .
N1 C33 C32 122.3(15) . .
N1 C33 H33 118.8 . .
C32 C33 H33 118.8 . .
C35 C34 C31 107.1(15) . .
C35 C34 H34A 110.3 . .
C31 C34 H34A 110.3 . .
C35 C34 H34B 110.3 . .
C31 C34 H34B 110.3 . .
H34A C34 H34B 108.5 . .
C34 C35 C36 115.1(15) . .
C34 C35 H35A 108.5 . .
C36 C35 H35A 108.5 . .
C34 C35 H35B 108.5 . .
C36 C35 H35B 108.5 . .
H35A C35 H35B 107.5 . .
C37 C36 C35 106.8(12) . .
C37 C36 H36A 110.4 . .
C35 C36 H36A 110.4 . .
C37 C36 H36B 110.4 . .
C35 C36 H36B 110.4 . .
H36A C36 H36B 108.6 . .
C38 C37 C41 116.4(12) . .
C38 C37 C36 120.6(13) . .
C41 C37 C36 123.0(14) . .
C39 C38 C37 119.8(13) . .
C39 C38 H38 120.1 . .
C37 C38 H38 120.1 . .
N2 C39 C38 123.1(13) . .
N2 C39 H39 118.4 . .
C38 C39 H39 118.4 . .
N2 C40 C41 124.5(13) . .
N2 C40 H40 117.8 . .
C41 C40 H40 117.8 . .
C40 C41 C37 119.3(14) . .
C40 C41 H41 120.4 . .
C37 C41 H41 120.4 . .
O12 C42 O11 119.0(12) . .
O12 C42 C43 123.7(13) . .
O11 C42 C43 117.3(11) . .
O12 C42 Cd3 64.7(8) . .
O11 C42 Cd3 54.7(6) . .
C43 C42 Cd3 169.1(9) . .
C48 C43 C42 123.3(11) . .
C48 C43 C44 114.7(12) . .
C42 C43 C44 122.0(11) . .
C45 C44 C43 123.7(15) . .
C45 C44 H44 118.2 . .
C43 C44 H44 118.2 . .
C44 C45 C46 119.7(17) . .
C44 C45 H45 120.2 . .
C46 C45 H45 120.2 . .
C45 C46 C47 121.1(17) . .
C45 C46 H46 119.5 . .
C47 C46 H46 119.5 . .
C48 C47 C46 115.9(14) . .
C48 C47 H47 122.1 . .
C46 C47 H47 122.1 . .
C47 C48 C43 124.6(12) . .
C47 C48 O13 121.0(11) . .
C43 C48 O13 114.4(11) . .
O13 C49 C50 116.2(11) . .
O13 C49 C54 122.5(10) . .
C50 C49 C54 121.3(10) . .
C51 C50 C49 120.4(13) . .
C51 C50 H50 119.8 . .
C49 C50 H50 119.8 . .
C50 C51 C52 121.1(13) . .
C50 C51 H51 119.5 . .
C52 C51 H51 119.5 . .
C51 C52 C53 117.7(12) . .
C51 C52 H52 121.2 . .
C53 C52 H52 121.2 . .
C54 C53 C52 122.8(13) . .
C54 C53 H53 118.6 . .
C52 C53 H53 118.6 . .
C53 C54 C49 116.5(10) . .
C53 C54 C55 119.9(11) . .
C49 C54 C55 123.5(10) . .
O14 C55 O15 123.5(11) . .
O14 C55 C54 121.3(11) . .
O15 C55 C54 115.2(10) . .
O17 C56 O16 124.1(16) . .
O17 C56 C57 121.1(14) . .
O16 C56 C57 114.4(14) . .
C62 C57 C58 117.9(13) . .
C62 C57 C56 123.0(13) . .
C58 C57 C56 119.1(14) . .
C57 C58 C59 119.2(16) . .
C57 C58 H58 120.4 . .
C59 C58 H58 120.4 . .
C60 C59 C58 122.8(18) . .
C60 C59 H59 118.6 . .
C58 C59 H59 118.6 . .
C59 C60 C61 119.9(18) . .
C59 C60 H60 120.1 . .
C61 C60 H60 120.1 . .
C60 C61 C62 118.2(16) . .
C60 C61 H61 120.9 . .
C62 C61 H61 120.9 . .
C57 C62 O18 122.6(13) . .
C57 C62 C61 121.8(14) . .
O18 C62 C61 115.4(15) . .
C68 C63 O18 117.5(10) . .
C68 C63 C64 122.6(12) . .
O18 C63 C64 119.9(13) . .
C65 C64 C63 119.5(16) . .
C65 C64 H64 120.2 . .
C63 C64 H64 120.2 . .
C64 C65 C66 121.1(17) . .
C64 C65 H65 119.5 . .
C66 C65 H65 119.5 . .
C67 C66 C65 113.4(18) . .
C67 C66 H66 123.3 . .
C65 C66 H66 123.3 . .
C66 C67 C68 123.2(17) . .
C66 C67 H67 118.4 . .
C68 C67 H67 118.4 . .
C63 C68 C67 118.0(11) . .
C63 C68 C69 123.9(10) . .
C67 C68 C69 118.0(12) . .
O20 C69 O19 120.1(10) . .
O20 C69 C68 119.3(11) . .
O19 C69 C68 120.6(11) . .
O20 C69 Cd1 62.2(6) . 3_545
O19 C69 Cd1 58.0(5) . 3_545
C68 C69 Cd1 174.6(9) . 3_545
N3 C70 C71 124.0(13) . .
N3 C70 H70 118.0 . .
C71 C70 H70 118.0 . .
C70 C71 C72 120.6(12) . .
C70 C71 H71 119.7 . .
C72 C71 H71 119.7 . .
C71 C72 C73 117.2(12) . .
C71 C72 C75 123.6(11) . .
C73 C72 C75 119.2(12) . .
C74 C73 C72 118.4(13) . .
C74 C73 H73 120.8 . .
C72 C73 H73 120.8 . .
N3 C74 C73 124.1(12) . .
N3 C74 H74 117.9 . .
C73 C74 H74 117.9 . .
C76 C75 C72 109.9(12) . .
C76 C75 H75A 109.7 . .
C72 C75 H75A 109.7 . .
C76 C75 H75B 109.7 . .
C72 C75 H75B 109.7 . .
H75A C75 H75B 108.2 . .
C77 C76 C75 131.8(16) . .
C77 C76 H76A 104.3 . .
C75 C76 H76A 104.3 . .
C77 C76 H76B 104.3 . .
C75 C76 H76B 104.3 . .
H76A C76 H76B 105.6 . .
C76 C77 C78 123.2(16) . .
C76 C77 H77A 106.5 . .
C78 C77 H77A 106.5 . .
C76 C77 H77B 106.5 . .
C78 C77 H77B 106.5 . .
H77A C77 H77B 106.5 . .
O15 Cd1 O19 99.6(3) 3_455 3_455
O15 Cd1 O6 90.6(4) 3_455 .
O19 Cd1 O6 101.2(3) 3_455 .
O15 Cd1 O2 82.2(3) 3_455 .
O19 Cd1 O2 145.2(3) 3_455 .
O6 Cd1 O2 113.5(3) . .
O15 Cd1 O20 154.3(4) 3_455 3_455
O19 Cd1 O20 54.7(3) 3_455 3_455
O6 Cd1 O20 95.0(3) . 3_455
O2 Cd1 O20 117.9(3) . 3_455
O15 Cd1 O1 89.2(4) 3_455 .
O19 Cd1 O1 92.9(3) 3_455 .
O6 Cd1 O1 165.7(4) . .
O2 Cd1 O1 52.3(3) . .
O20 Cd1 O1 91.3(3) 3_455 .
O15 Cd1 O7 113.5(4) 3_455 .
O19 Cd1 O7 136.7(3) 3_455 .
O6 Cd1 O7 53.5(3) . .
O2 Cd1 O7 69.6(3) . .
O20 Cd1 O7 89.7(3) 3_455 .
O1 Cd1 O7 113.8(3) . .
O15 Cd1 C15 100.3(4) 3_455 .
O19 Cd1 C15 122.4(3) 3_455 .
O6 Cd1 C15 25.9(3) . .
O2 Cd1 C15 90.9(4) . .
O20 Cd1 C15 95.5(3) 3_455 .
O1 Cd1 C15 140.6(4) . .
O7 Cd1 C15 27.9(3) . .
O15 Cd1 C69 127.1(4) 3_455 3_455
O19 Cd1 C69 27.5(3) 3_455 3_455
O6 Cd1 C69 98.2(3) . 3_455
O2 Cd1 C69 137.1(4) . 3_455
O20 Cd1 C69 27.2(3) 3_455 3_455
O1 Cd1 C69 93.3(3) . 3_455
O7 Cd1 C69 113.5(3) . 3_455
C15 Cd1 C69 110.0(3) . 3_455
N1 Cd2 N4 174.9(3) . 1_565
N1 Cd2 O9 88.1(4) . .
N4 Cd2 O9 96.4(3) 1_565 .
N1 Cd2 O4 91.2(3) . .
N4 Cd2 O4 87.3(3) 1_565 .
O9 Cd2 O4 82.3(3) . .
N1 Cd2 O2 91.8(4) . .
N4 Cd2 O2 84.6(3) 1_565 .
O9 Cd2 O2 159.7(3) . .
O4 Cd2 O2 118.1(3) . .
N1 Cd2 O7 90.8(3) . .
N4 Cd2 O7 91.6(3) 1_565 .
O9 Cd2 O7 87.6(3) . .
O4 Cd2 O7 169.6(3) . .
O2 Cd2 O7 72.1(3) . .
O10 Cd3 O11 109.5(4) . .
O10 Cd3 O16 104.3(4) . .
O11 Cd3 O16 111.0(4) . .
O10 Cd3 O4 100.0(3) . .
O11 Cd3 O4 136.2(3) . .
O16 Cd3 O4 91.4(4) . .
O10 Cd3 O5 152.1(4) . .
O11 Cd3 O5 87.6(3) . .
O16 Cd3 O5 88.9(4) . .
O4 Cd3 O5 54.5(3) . .
O10 Cd3 O12 84.1(4) . .
O11 Cd3 O12 54.1(3) . .
O16 Cd3 O12 165.0(4) . .
O4 Cd3 O12 99.3(3) . .
O5 Cd3 O12 88.9(4) . .
O10 Cd3 C14 126.3(3) . .
O11 Cd3 C14 111.3(3) . .
O16 Cd3 C14 92.1(4) . .
O4 Cd3 C14 27.6(3) . .
O5 Cd3 C14 27.0(3) . .
O12 Cd3 C14 92.6(4) . .
O10 Cd3 C42 95.4(4) . .
O11 Cd3 C42 27.7(3) . .
O16 Cd3 C42 138.7(4) . .
O4 Cd3 C42 120.7(3) . .
O5 Cd3 C42 90.0(4) . .
O12 Cd3 C42 26.5(3) . .
C14 Cd3 C42 104.9(3) . .
N3 Cd4 O14 93.9(3) . .
N3 Cd4 N2 179.5(4) . 3
O14 Cd4 N2 86.2(4) . 3
N3 Cd4 O19 87.8(3) . .
O14 Cd4 O19 83.1(3) . .
N2 Cd4 O19 91.8(3) 3 .
N3 Cd4 O11 89.5(3) . .
O14 Cd4 O11 91.8(3) . .
N2 Cd4 O11 91.0(3) 3 .
O19 Cd4 O11 174.1(3) . .
N3 Cd4 O17 91.0(4) . .
O14 Cd4 O17 165.5(3) . .
N2 Cd4 O17 89.0(4) 3 .
O19 Cd4 O17 110.7(3) . .
O11 Cd4 O17 74.6(3) . .
C29 N1 C33 117.2(13) . .
C29 N1 Cd2 120.9(10) . .
C33 N1 Cd2 121.1(10) . .
C40 N2 C39 116.7(11) . .
C40 N2 Cd4 123.6(9) . 3_445
C39 N2 Cd4 119.4(8) . 3_445
C70 N3 C74 115.4(11) . .
C70 N3 Cd4 122.8(9) . .
C74 N3 Cd4 121.3(8) . .
C1 O1 Cd1 92.6(10) . .
C1 O2 Cd2 138.8(9) . .
C1 O2 Cd1 94.5(9) . .
Cd2 O2 Cd1 109.9(4) . .
C8 O3 C7 121.4(10) . .
C14 O4 Cd2 142.6(7) . .
C14 O4 Cd3 93.0(7) . .
Cd2 O4 Cd3 119.0(3) . .
C14 O5 Cd3 92.6(7) . .
C15 O6 Cd1 94.5(9) . .
C15 O7 Cd2 136.0(8) . .
C15 O7 Cd1 87.7(8) . .
Cd2 O7 Cd1 108.4(3) . .
C22 O8 C21 118.4(11) . .
C28 O9 Cd2 132.1(9) . .
C28 O10 Cd3 123.4(8) . .
C42 O11 Cd3 97.6(7) . .
C42 O11 Cd4 138.1(8) . .
Cd3 O11 Cd4 114.0(4) . .
C42 O12 Cd3 88.8(8) . .
C49 O13 C48 116.4(9) . .
C55 O14 Cd4 134.4(9) . .
C55 O15 Cd1 119.3(7) . 3_545
C56 O16 Cd3 99.8(10) . .
C56 O17 Cd4 133.4(9) . .
C63 O18 C62 122.5(10) . .
C69 O19 Cd1 94.5(7) . 3_545
C69 O19 Cd4 140.6(7) . .
Cd1 O19 Cd4 117.9(3) 3_545 .
C69 O20 Cd1 90.6(7) . 3_545

loop_
_geom_bond_atom_site_label_1
_geom_bond_atom_site_label_2
_geom_bond_distance
_geom_bond_site_symmetry_2
C13 C8 1.3900 .
C13 C12 1.3900 .
C13 C14 1.468(13) .
C8 O3 1.341(11) .
C8 C9 1.3900 .
C9 C10 1.3900 .
C9 H9 0.9300 .
C10 C11 1.3900 .
C10 H10 0.9300 .
C11 C12 1.3900 .
C11 H11 0.9300 .
C12 H12 0.9300 .
N4 C80 1.3900 .
N4 C81 1.3900 .
N4 Cd2 2.267(6) 1_545
C80 C79 1.3900 .
C80 H80 0.9300 .
C79 C78 1.3900 .
C79 H79 0.9300 .
C78 C82 1.3900 .
C78 C77 1.449(15) .
C82 C81 1.3900 .
C82 H82 0.9300 .
C81 H81 0.9300 .
C1 O2 1.207(16) .
C1 O1 1.247(16) .
C1 C2 1.512(19) .
C2 C7 1.348(18) .
C2 C3 1.398(19) .
C3 C4 1.36(2) .
C3 H3 0.9300 .
C4 C5 1.37(2) .
C4 H4 0.9300 .
C5 C6 1.35(2) .
C5 H5 0.9300 .
C6 C7 1.39(2) .
C6 H6 0.9300 .
C7 O3 1.364(17) .
C14 O5 1.241(14) .
C14 O4 1.269(12) .
C14 Cd3 2.732(12) .
C15 O6 1.184(14) .
C15 O7 1.263(15) .
C15 C16 1.549(18) .
C15 Cd1 2.700(14) .
C16 C21 1.357(18) .
C16 C17 1.385(18) .
C17 C18 1.42(2) .
C17 H17 0.9300 .
C18 C19 1.37(2) .
C18 H18 0.9300 .
C19 C20 1.36(2) .
C19 H19 0.9300 .
C20 C21 1.366(18) .
C20 H20 0.9300 .
C21 O8 1.419(15) .
C22 C27 1.343(18) .
C22 O8 1.386(16) .
C22 C23 1.396(17) .
C23 C24 1.36(2) .
C23 H23 0.9300 .
C24 C25 1.33(2) .
C24 H24 0.9300 .
C25 C26 1.38(2) .
C25 H25 0.9300 .
C26 C27 1.380(18) .
C26 H26 0.9300 .
C27 C28 1.502(16) .
C28 O10 1.241(14) .
C28 O9 1.272(15) .
C29 N1 1.357(18) .
C29 C30 1.38(2) .
C29 H29 0.9300 .
C30 C31 1.40(2) .
C30 H30 0.9300 .
C31 C32 1.33(2) .
C31 C34 1.49(2) .
C32 C33 1.450(19) .
C32 H32 0.9300 .
C33 N1 1.360(16) .
C33 H33 0.9300 .
C34 C35 1.488(10) .
C34 H34A 0.9700 .
C34 H34B 0.9700 .
C35 C36 1.55(2) .
C35 H35A 0.9700 .
C35 H35B 0.9700 .
C36 C37 1.495(18) .
C36 H36A 0.9700 .
C36 H36B 0.9700 .
C37 C38 1.392(18) .
C37 C41 1.393(18) .
C38 C39 1.359(17) .
C38 H38 0.9300 .
C39 N2 1.356(15) .
C39 H39 0.9300 .
C40 N2 1.301(16) .
C40 C41 1.371(18) .
C40 H40 0.9300 .
C41 H41 0.9300 .
C42 O12 1.231(14) .
C42 O11 1.293(14) .
C42 C43 1.422(17) .
C42 Cd3 2.757(13) .
C43 C48 1.388(16) .
C43 C44 1.446(18) .
C44 C45 1.29(2) .
C44 H44 0.9300 .
C45 C46 1.39(2) .
C45 H45 0.9300 .
C46 C47 1.44(2) .
C46 H46 0.9300 .
C47 C48 1.365(18) .
C47 H47 0.9300 .
C48 O13 1.393(14) .
C49 O13 1.366(12) .
C49 C50 1.373(16) .
C49 C54 1.397(16) .
C50 C51 1.355(18) .
C50 H50 0.9300 .
C51 C52 1.37(2) .
C51 H51 0.9300 .
C52 C53 1.402(18) .
C52 H52 0.9300 .
C53 C54 1.371(15) .
C53 H53 0.9300 .
C54 C55 1.492(16) .
C55 O14 1.234(13) .
C55 O15 1.268(15) .
C56 O17 1.211(15) .
C56 O16 1.259(16) .
C56 C57 1.497(19) .
C57 C62 1.356(18) .
C57 C58 1.362(18) .
C58 C59 1.36(2) .
C58 H58 0.9300 .
C59 C60 1.31(2) .
C59 H59 0.9300 .
C60 C61 1.36(2) .
C60 H60 0.9300 .
C61 C62 1.381(19) .
C61 H61 0.9300 .
C62 O18 1.382(16) .
C63 C68 1.340(16) .
C63 O18 1.339(14) .
C63 C64 1.386(16) .
C64 C65 1.36(2) .
C64 H64 0.9300 .
C65 C66 1.47(3) .
C65 H65 0.9300 .
C66 C67 1.40(2) .
C66 H66 0.9300 .
C67 C68 1.410(19) .
C67 H67 0.9300 .
C68 C69 1.485(15) .
C69 O20 1.250(14) .
C69 O19 1.266(13) .
C69 Cd1 2.734(11) 3_545
C70 N3 1.316(14) .
C70 C71 1.337(16) .
C70 H70 0.9300 .
C71 C72 1.356(16) .
C71 H71 0.9300 .
C72 C73 1.365(16) .
C72 C75 1.488(16) .
C73 C74 1.366(17) .
C73 H73 0.9300 .
C74 N3 1.334(15) .
C74 H74 0.9300 .
C75 C76 1.464(15) .
C75 H75A 0.9700 .
C75 H75B 0.9700 .
C76 C77 1.397(13) .
C76 H76A 0.9700 .
C76 H76B 0.9700 .
C77 H77A 0.9700 .
C77 H77B 0.9700 .
Cd1 O15 2.220(9) 3_455
Cd1 O19 2.325(7) 3_455
Cd1 O6 2.335(11) .
Cd1 O2 2.409(10) .
Cd1 O20 2.418(7) 3_455
Cd1 O1 2.427(11) .
Cd1 O7 2.437(8) .
Cd1 C69 2.734(11) 3_455
Cd2 N1 2.259(11) .
Cd2 N4 2.267(6) 1_565
Cd2 O9 2.312(10) .
Cd2 O4 2.336(7) .
Cd2 O2 2.342(10) .
Cd2 O7 2.361(7) .
Cd3 O10 2.173(8) .
Cd3 O11 2.270(8) .
Cd3 O16 2.326(11) .
Cd3 O4 2.353(8) .
Cd3 O5 2.378(9) .
Cd3 O12 2.494(11) .
Cd4 N3 2.261(9) .
Cd4 O14 2.268(8) .
Cd4 N2 2.267(10) 3
Cd4 O19 2.337(7) .
Cd4 O11 2.353(8) .
Cd4 O17 2.353(10) .
N2 Cd4 2.267(10) 3_445
O15 Cd1 2.220(9) 3_545
O19 Cd1 2.325(7) 3_545
O20 Cd1 2.418(7) 3_545

loop_
_geom_torsion_atom_site_label_1
_geom_torsion_atom_site_label_2
_geom_torsion_atom_site_label_3
_geom_torsion_atom_site_label_4
_geom_torsion
_geom_torsion_site_symmetry_1
_geom_torsion_site_symmetry_4
C12 C13 C8 O3 178.1(11) . .
C14 C13 C8 O3 -3.6(12) . .
C14 C13 C8 C9 178.3(9) . .
O3 C8 C9 C10 -178.2(11) . .
C13 C8 C9 C10 0.0 . .
C14 C13 C12 C11 -178.4(8) . .
Cd2 N4 C80 C79 -174.6(6) 1_545 .
N4 C80 C79 C78 0.0 . .
C80 C79 C78 C82 0.0 . .
C80 C79 C78 C77 175.2(16) . .
C79 C78 C82 C81 0.0 . .
C77 C78 C82 C81 -175.6(15) . .
C78 C82 C81 N4 0.0 . .
C80 N4 C81 C82 0.0 . .
Cd2 N4 C81 C82 174.5(6) 1_545 .
O2 C1 C2 C7 -2(2) . .
O1 C1 C2 C7 175.9(12) . .
O2 C1 C2 C3 173.0(13) . .
O1 C1 C2 C3 -9.4(18) . .
C7 C2 C3 C4 -2(2) . .
C1 C2 C3 C4 -177.3(14) . .
C2 C3 C4 C5 1(3) . .
C3 C4 C5 C6 1(3) . .
C4 C5 C6 C7 -1(3) . .
C3 C2 C7 O3 -179.8(13) . .
C1 C2 C7 O3 -5(2) . .
C3 C2 C7 C6 2(2) . .
C1 C2 C7 C6 176.6(12) . .
C5 C6 C7 C2 0(2) . .
C5 C6 C7 O3 -178.5(15) . .
C8 C13 C14 O5 155.6(10) . .
C12 C13 C14 O5 -26.1(14) . .
C8 C13 C14 O4 -24.4(14) . .
C12 C13 C14 O4 153.9(9) . .
O6 C15 C16 C21 138.5(13) . .
O7 C15 C16 C21 -44.0(16) . .
Cd1 C15 C16 C21 -136(4) . .
O6 C15 C16 C17 -39.0(15) . .
O7 C15 C16 C17 138.6(11) . .
Cd1 C15 C16 C17 46(5) . .
C21 C16 C17 C18 6.1(18) . .
C15 C16 C17 C18 -176.3(11) . .
C16 C17 C18 C19 -1(2) . .
C17 C18 C19 C20 -2(2) . .
C18 C19 C20 C21 0(2) . .
C17 C16 C21 C20 -8.1(19) . .
C15 C16 C21 C20 174.5(12) . .
C17 C16 C21 O8 173.5(10) . .
C15 C16 C21 O8 -3.8(16) . .
C19 C20 C21 C16 5(2) . .
C19 C20 C21 O8 -177.1(11) . .
C27 C22 C23 C24 2(2) . .
O8 C22 C23 C24 175.9(14) . .
C22 C23 C24 C25 5(3) . .
C23 C24 C25 C26 -6(3) . .
C24 C25 C26 C27 2(3) . .
O8 C22 C27 C26 179.9(13) . .
C23 C22 C27 C26 -6(2) . .
O8 C22 C27 C28 -1(2) . .
C23 C22 C27 C28 172.5(13) . .
C25 C26 C27 C22 4(2) . .
C25 C26 C27 C28 -174.3(14) . .
C22 C27 C28 O10 -160.6(15) . .
C26 C27 C28 O10 18.0(19) . .
C22 C27 C28 O9 24(2) . .
C26 C27 C28 O9 -157.5(14) . .
N1 C29 C30 C31 -1(2) . .
C29 C30 C31 C32 4(2) . .
C29 C30 C31 C34 179.3(13) . .
C30 C31 C32 C33 -6(2) . .
C34 C31 C32 C33 178.7(12) . .
C31 C32 C33 N1 6(2) . .
C32 C31 C34 C35 95.0(19) . .
C30 C31 C34 C35 -80.8(19) . .
C31 C34 C35 C36 173.7(16) . .
C34 C35 C36 C37 -168.0(16) . .
C35 C36 C37 C38 51.6(19) . .
C35 C36 C37 C41 -130.2(16) . .
C41 C37 C38 C39 4(2) . .
C36 C37 C38 C39 -177.6(13) . .
C37 C38 C39 N2 -3(2) . .
N2 C40 C41 C37 -3(2) . .
C38 C37 C41 C40 -1(2) . .
C36 C37 C41 C40 -179.2(14) . .
O12 C42 C43 C48 -128.3(14) . .
O11 C42 C43 C48 52.6(16) . .
Cd3 C42 C43 C48 94(5) . .
O12 C42 C43 C44 52.4(17) . .
O11 C42 C43 C44 -126.8(13) . .
Cd3 C42 C43 C44 -86(5) . .
C48 C43 C44 C45 -1(2) . .
C42 C43 C44 C45 178.3(16) . .
C43 C44 C45 C46 -4(3) . .
C44 C45 C46 C47 5(3) . .
C45 C46 C47 C48 -1(2) . .
C46 C47 C48 C43 -5(2) . .
C46 C47 C48 O13 175.7(13) . .
C42 C43 C48 C47 -173.3(13) . .
C44 C43 C48 C47 6.2(19) . .
C42 C43 C48 O13 5.8(17) . .
C44 C43 C48 O13 -174.8(10) . .
O13 C49 C50 C51 -173.6(12) . .
C54 C49 C50 C51 3(2) . .
C49 C50 C51 C52 -4(2) . .
C50 C51 C52 C53 5(2) . .
C51 C52 C53 C54 -6(2) . .
C52 C53 C54 C49 5(2) . .
C52 C53 C54 C55 -177.1(13) . .
O13 C49 C54 C53 173.0(12) . .
C50 C49 C54 C53 -3.7(18) . .
O13 C49 C54 C55 -4.8(19) . .
C50 C49 C54 C55 178.6(12) . .
C53 C54 C55 O14 174.0(13) . .
C49 C54 C55 O14 -8(2) . .
C53 C54 C55 O15 -6.0(19) . .
C49 C54 C55 O15 171.6(12) . .
O17 C56 C57 C62 -3.1(18) . .
O16 C56 C57 C62 -177.2(12) . .
O17 C56 C57 C58 175.5(12) . .
O16 C56 C57 C58 1.4(16) . .
C62 C57 C58 C59 4.5(19) . .
C56 C57 C58 C59 -174.2(12) . .
C57 C58 C59 C60 -1(2) . .
C58 C59 C60 C61 -2(3) . .
C59 C60 C61 C62 0(2) . .
C58 C57 C62 O18 169.5(12) . .
C56 C57 C62 O18 -11.8(19) . .
C58 C57 C62 C61 -6.0(19) . .
C56 C57 C62 C61 172.7(11) . .
C60 C61 C62 C57 4(2) . .
C60 C61 C62 O18 -172.1(13) . .
C68 C63 C64 C65 -3(2) . .
O18 C63 C64 C65 176.6(15) . .
C63 C64 C65 C66 -10(3) . .
C64 C65 C66 C67 16(3) . .
C65 C66 C67 C68 -12(3) . .
O18 C63 C68 C67 -172.2(14) . .
C64 C63 C68 C67 8(2) . .
O18 C63 C68 C69 6.2(18) . .
C64 C63 C68 C69 -174.1(12) . .
C66 C67 C68 C63 1(3) . .
C66 C67 C68 C69 -177.6(17) . .
C63 C68 C69 O20 -149.3(13) . .
C67 C68 C69 O20 29.0(19) . .
C63 C68 C69 O19 33.1(18) . .
C67 C68 C69 O19 -148.5(14) . .
N3 C70 C71 C72 2(2) . .
C70 C71 C72 C73 -6(2) . .
C70 C71 C72 C75 175.8(13) . .
C71 C72 C73 C74 7.1(19) . .
C75 C72 C73 C74 -174.9(12) . .
C72 C73 C74 N3 -4(2) . .
C71 C72 C75 C76 -119.7(16) . .
C73 C72 C75 C76 62.5(18) . .
C72 C75 C76 C77 129(3) . .
C75 C76 C77 C78 175(2) . .
C82 C78 C77 C76 -176(2) . .
C79 C78 C77 C76 9(3) . .
O6 C15 Cd1 O15 69.6(8) . 3_455
O7 C15 Cd1 O15 -121.5(6) . 3_455
C16 C15 Cd1 O15 -23(5) . 3_455
O6 C15 Cd1 O19 -38.9(9) . 3_455
O7 C15 Cd1 O19 130.1(6) . 3_455
C16 C15 Cd1 O19 -131(4) . 3_455
O7 C15 Cd1 O6 169.0(11) . .
C16 C15 Cd1 O6 -92(5) . .
O6 C15 Cd1 O2 151.8(8) . .
O7 C15 Cd1 O2 -39.2(6) . .
C16 C15 Cd1 O2 59(5) . .
O6 C15 Cd1 O20 -90.1(8) . 3_455
O7 C15 Cd1 O20 78.9(6) . 3_455
C16 C15 Cd1 O20 177(5) . 3_455
O6 C15 Cd1 O1 171.0(7) . .
O7 C15 Cd1 O1 -20.0(9) . .
C16 C15 Cd1 O1 79(5) . .
O6 C15 Cd1 O7 -169.0(11) . .
C16 C15 Cd1 O7 99(5) . .
O6 C15 Cd1 C69 -66.4(8) . 3_455
O7 C15 Cd1 C69 102.6(7) . 3_455
C16 C15 Cd1 C69 -159(4) . 3_455
O5 C14 Cd3 O10 167.1(8) . .
O4 C14 Cd3 O10 -20.5(9) . .
O5 C14 Cd3 O11 30.2(9) . .
O4 C14 Cd3 O11 -157.4(7) . .
O5 C14 Cd3 O16 -83.4(9) . .
O4 C14 Cd3 O16 89.0(7) . .
O5 C14 Cd3 O4 -172.4(13) . .
O4 C14 Cd3 O5 172.4(13) . .
O5 C14 Cd3 O12 82.4(9) . .
O4 C14 Cd3 O12 -105.2(7) . .
O5 C14 Cd3 C42 58.6(9) . .
O4 C14 Cd3 C42 -129.0(7) . .
O12 C42 Cd3 O10 -65.1(8) . .
O11 C42 Cd3 O10 122.6(7) . .
C43 C42 Cd3 O10 77(5) . .
O12 C42 Cd3 O11 172.3(11) . .
C43 C42 Cd3 O11 -46(4) . .
O12 C42 Cd3 O16 175.9(7) . .
O11 C42 Cd3 O16 3.6(9) . .
C43 C42 Cd3 O16 -42(5) . .
O12 C42 Cd3 O4 39.9(8) . .
O11 C42 Cd3 O4 -132.4(6) . .
C43 C42 Cd3 O4 -178(5) . .
O12 C42 Cd3 O5 87.5(8) . .
O11 C42 Cd3 O5 -84.8(7) . .
C43 C42 Cd3 O5 -130(5) . .
O11 C42 Cd3 O12 -172.3(11) . .
C43 C42 Cd3 O12 142(5) . .
O12 C42 Cd3 C14 64.7(8) . .
O11 C42 Cd3 C14 -107.6(7) . .
C43 C42 Cd3 C14 -153(5) . .
C30 C29 N1 C33 1.3(19) . .
C30 C29 N1 Cd2 -169.1(11) . .
C32 C33 N1 C29 -3.5(17) . .
C32 C33 N1 Cd2 166.8(10) . .
O9 Cd2 N1 C29 24.0(9) . .
O4 Cd2 N1 C29 -58.2(9) . .
O2 Cd2 N1 C29 -176.4(9) . .
O7 Cd2 N1 C29 111.5(9) . .
O9 Cd2 N1 C33 -146.0(9) . .
O4 Cd2 N1 C33 131.8(9) . .
O2 Cd2 N1 C33 13.6(9) . .
O7 Cd2 N1 C33 -58.5(9) . .
C41 C40 N2 C39 4(2) . .
C41 C40 N2 Cd4 178.4(11) . 3_445
C38 C39 N2 C40 -1(2) . .
C38 C39 N2 Cd4 -175.1(10) . 3_445
C71 C70 N3 C74 1(2) . .
C71 C70 N3 Cd4 -169.7(11) . .
C73 C74 N3 C70 0(2) . .
C73 C74 N3 Cd4 170.9(11) . .
O14 Cd4 N3 C70 161.7(10) . .
O19 Cd4 N3 C70 -115.4(10) . .
O11 Cd4 N3 C70 69.9(10) . .
O17 Cd4 N3 C70 -4.7(10) . .
O14 Cd4 N3 C74 -9.0(10) . .
O19 Cd4 N3 C74 74.0(10) . .
O11 Cd4 N3 C74 -100.7(10) . .
O17 Cd4 N3 C74 -175.4(10) . .
O2 C1 O1 Cd1 0.9(13) . .
C2 C1 O1 Cd1 -176.7(9) . .
O15 Cd1 O1 C1 80.3(8) 3_455 .
O19 Cd1 O1 C1 179.9(8) 3_455 .
O6 Cd1 O1 C1 -9.0(18) . .
O2 Cd1 O1 C1 -0.5(7) . .
O20 Cd1 O1 C1 -125.5(8) 3_455 .
O7 Cd1 O1 C1 -35.1(8) . .
C15 Cd1 O1 C1 -25.1(10) . .
C69 Cd1 O1 C1 -152.6(8) 3_455 .
O1 C1 O2 Cd2 126.6(14) . .
C2 C1 O2 Cd2 -55.8(19) . .
O1 C1 O2 Cd1 -0.9(13) . .
C2 C1 O2 Cd1 176.6(10) . .
N1 Cd2 O2 C1 146.4(15) . .
N4 Cd2 O2 C1 -30.0(15) 1_565 .
O9 Cd2 O2 C1 -124.0(15) . .
O4 Cd2 O2 C1 54.0(16) . .
O7 Cd2 O2 C1 -123.4(15) . .
N1 Cd2 O2 Cd1 -90.8(4) . .
N4 Cd2 O2 Cd1 92.8(4) 1_565 .
O9 Cd2 O2 Cd1 -1.2(13) . .
O4 Cd2 O2 Cd1 176.8(3) . .
O7 Cd2 O2 Cd1 -0.6(4) . .
O15 Cd1 O2 C1 -94.5(8) 3_455 .
O19 Cd1 O2 C1 1.1(11) 3_455 .
O6 Cd1 O2 C1 178.2(8) . .
O20 Cd1 O2 C1 68.4(8) 3_455 .
O1 Cd1 O2 C1 0.5(7) . .
O7 Cd1 O2 C1 146.8(8) . .
C15 Cd1 O2 C1 165.2(8) . .
C69 Cd1 O2 C1 43.9(10) 3_455 .
O15 Cd1 O2 Cd2 119.3(5) 3_455 .
O19 Cd1 O2 Cd2 -145.1(4) 3_455 .
O6 Cd1 O2 Cd2 32.0(5) . .
O20 Cd1 O2 Cd2 -77.8(5) 3_455 .
O1 Cd1 O2 Cd2 -145.7(6) . .
O7 Cd1 O2 Cd2 0.6(4) . .
C15 Cd1 O2 Cd2 19.0(5) . .
C69 Cd1 O2 Cd2 -102.4(6) 3_455 .
C13 C8 O3 C7 -121.2(13) . .
C9 C8 O3 C7 57.0(17) . .
C2 C7 O3 C8 -145.3(13) . .
C6 C7 O3 C8 33(2) . .
O5 C14 O4 Cd2 157.9(10) . .
C13 C14 O4 Cd2 -22(2) . .
Cd3 C14 O4 Cd2 150.3(14) . .
O5 C14 O4 Cd3 7.6(13) . .
C13 C14 O4 Cd3 -172.5(9) . .
N1 Cd2 O4 C14 -34.2(14) . .
N4 Cd2 O4 C14 141.0(14) 1_565 .
O9 Cd2 O4 C14 -122.1(14) . .
O2 Cd2 O4 C14 58.6(14) . .
O7 Cd2 O4 C14 -135.2(17) . .
N1 Cd2 O4 Cd3 111.4(5) . .
N4 Cd2 O4 Cd3 -73.5(4) 1_565 .
O9 Cd2 O4 Cd3 23.4(4) . .
O2 Cd2 O4 Cd3 -155.9(4) . .
O7 Cd2 O4 Cd3 10.4(19) . .
O10 Cd3 O4 C14 163.3(7) . .
O11 Cd3 O4 C14 31.1(9) . .
O16 Cd3 O4 C14 -91.9(7) . .
O5 Cd3 O4 C14 -4.2(7) . .
O12 Cd3 O4 C14 77.7(7) . .
C42 Cd3 O4 C14 60.8(8) . .
O10 Cd3 O4 Cd2 3.5(5) . .
O11 Cd3 O4 Cd2 -128.7(4) . .
O16 Cd3 O4 Cd2 108.3(4) . .
O5 Cd3 O4 Cd2 -164.1(6) . .
O12 Cd3 O4 Cd2 -82.1(4) . .
C14 Cd3 O4 Cd2 -159.9(9) . .
C42 Cd3 O4 Cd2 -99.0(4) . .
O4 C14 O5 Cd3 -7.5(13) . .
C13 C14 O5 Cd3 172.6(9) . .
O10 Cd3 O5 C14 -22.7(14) . .
O11 Cd3 O5 C14 -152.1(9) . .
O16 Cd3 O5 C14 96.9(9) . .
O4 Cd3 O5 C14 4.3(7) . .
O12 Cd3 O5 C14 -97.9(9) . .
C42 Cd3 O5 C14 -124.4(9) . .
O7 C15 O6 Cd1 -11.9(12) . .
C16 C15 O6 Cd1 165.5(9) . .
O15 Cd1 O6 C15 -112.8(8) 3_455 .
O19 Cd1 O6 C15 147.3(7) 3_455 .
O2 Cd1 O6 C15 -31.0(8) . .
O20 Cd1 O6 C15 92.4(8) 3_455 .
O1 Cd1 O6 C15 -23.6(18) . .
O7 Cd1 O6 C15 6.4(7) . .
C69 Cd1 O6 C15 119.5(8) 3_455 .
O6 C15 O7 Cd2 125.7(11) . .
C16 C15 O7 Cd2 -51.7(15) . .
Cd1 C15 O7 Cd2 114.4(10) . .
O6 C15 O7 Cd1 11.4(12) . .
C16 C15 O7 Cd1 -166.1(8) . .
N1 Cd2 O7 C15 -14.2(12) . .
N4 Cd2 O7 C15 170.3(12) 1_565 .
O9 Cd2 O7 C15 73.9(12) . .
O4 Cd2 O7 C15 87(2) . .
O2 Cd2 O7 C15 -105.9(12) . .
N1 Cd2 O7 Cd1 92.3(4) . .
N4 Cd2 O7 Cd1 -83.3(4) 1_565 .
O9 Cd2 O7 Cd1 -179.6(4) . .
O4 Cd2 O7 Cd1 -166.7(14) . .
O2 Cd2 O7 Cd1 0.6(4) . .
O15 Cd1 O7 C15 66.2(7) 3_455 .
O19 Cd1 O7 C15 -70.4(8) 3_455 .
O6 Cd1 O7 C15 -6.0(6) . .
O2 Cd1 O7 C15 137.6(7) . .
O20 Cd1 O7 C15 -102.4(7) 3_455 .
O1 Cd1 O7 C15 166.2(6) . .
C69 Cd1 O7 C15 -88.7(7) 3_455 .
O15 Cd1 O7 Cd2 -71.9(4) 3_455 .
O19 Cd1 O7 Cd2 151.4(3) 3_455 .
O6 Cd1 O7 Cd2 -144.1(5) . .
O2 Cd1 O7 Cd2 -0.6(4) . .
O20 Cd1 O7 Cd2 119.4(4) 3_455 .
O1 Cd1 O7 Cd2 28.1(5) . .
C15 Cd1 O7 Cd2 -138.1(8) . .
C69 Cd1 O7 Cd2 133.2(4) 3_455 .
C27 C22 O8 C21 -93.2(15) . .
C23 C22 O8 C21 92.5(14) . .
C16 C21 O8 C22 173.5(10) . .
C20 C21 O8 C22 -4.9(16) . .
O10 C28 O9 Cd2 61.6(19) . .
C27 C28 O9 Cd2 -123.5(11) . .
N1 Cd2 O9 C28 -164.9(10) . .
N4 Cd2 O9 C28 12.9(10) 1_565 .
O4 Cd2 O9 C28 -73.4(10) . .
O2 Cd2 O9 C28 104.8(13) . .
O7 Cd2 O9 C28 104.3(10) . .
O9 C28 O10 Cd3 11(2) . .
C27 C28 O10 Cd3 -163.6(9) . .
O11 Cd3 O10 C28 112.8(12) . .
O16 Cd3 O10 C28 -128.3(12) . .
O4 Cd3 O10 C28 -34.2(13) . .
O5 Cd3 O10 C28 -12.2(19) . .
O12 Cd3 O10 C28 64.2(13) . .
C14 Cd3 O10 C28 -24.7(15) . .
C42 Cd3 O10 C28 88.2(13) . .
O12 C42 O11 Cd3 -8.0(12) . .
C43 C42 O11 Cd3 171.3(8) . .
O12 C42 O11 Cd4 -147.7(10) . .
C43 C42 O11 Cd4 31.5(15) . .
Cd3 C42 O11 Cd4 -139.7(10) . .
O10 Cd3 O11 C42 -62.8(7) . .
O16 Cd3 O11 C42 -177.5(7) . .
O4 Cd3 O11 C42 66.5(8) . .
O5 Cd3 O11 C42 94.6(7) . .
O12 Cd3 O11 C42 4.2(6) . .
C14 Cd3 O11 C42 81.4(7) . .
O10 Cd3 O11 Cd4 89.0(4) . .
O16 Cd3 O11 Cd4 -25.7(5) . .
O4 Cd3 O11 Cd4 -141.7(4) . .
O5 Cd3 O11 Cd4 -113.6(4) . .
O12 Cd3 O11 Cd4 156.0(6) . .
C14 Cd3 O11 Cd4 -126.8(4) . .
C42 Cd3 O11 Cd4 151.8(9) . .
N3 Cd4 O11 C42 38.0(10) . .
O14 Cd4 O11 C42 -56.0(10) . .
N2 Cd4 O11 C42 -142.2(10) 3 .
O17 Cd4 O11 C42 129.1(11) . .
N3 Cd4 O11 Cd3 -97.5(4) . .
O14 Cd4 O11 Cd3 168.6(4) . .
N2 Cd4 O11 Cd3 82.3(4) 3 .
O17 Cd4 O11 Cd3 -6.3(4) . .
O11 C42 O12 Cd3 7.2(10) . .
C43 C42 O12 Cd3 -172.0(10) . .
O10 Cd3 O12 C42 114.8(8) . .
O11 Cd3 O12 C42 -4.4(7) . .
O16 Cd3 O12 C42 -10.6(18) . .
O4 Cd3 O12 C42 -146.0(7) . .
O5 Cd3 O12 C42 -92.3(8) . .
C14 Cd3 O12 C42 -119.0(8) . .
C50 C49 O13 C48 -99.8(12) . .
C54 C49 O13 C48 83.3(14) . .
C47 C48 O13 C49 3.3(16) . .
C43 C48 O13 C49 -175.8(10) . .
O15 C55 O14 Cd4 -71.5(18) . .
C54 C55 O14 Cd4 108.5(13) . .
N3 Cd4 O14 C55 161.1(11) . .
N2 Cd4 O14 C55 -18.4(11) 3 .
O19 Cd4 O14 C55 73.9(11) . .
O11 Cd4 O14 C55 -109.2(11) . .
O17 Cd4 O14 C55 -89.2(16) . .
O14 C55 O15 Cd1 -8.5(19) . 3_545
C54 C55 O15 Cd1 171.5(8) . 3_545
O17 C56 O16 Cd3 5.9(14) . .
C57 C56 O16 Cd3 179.9(7) . .
O10 Cd3 O16 C56 -81.8(8) . .
O11 Cd3 O16 C56 36.0(8) . .
O4 Cd3 O16 C56 177.5(8) . .
O5 Cd3 O16 C56 123.1(8) . .
O12 Cd3 O16 C56 41.4(18) . .
C14 Cd3 O16 C56 149.9(8) . .
C42 Cd3 O16 C56 34.2(10) . .
O16 C56 O17 Cd4 -104.9(15) . .
C57 C56 O17 Cd4 81.6(15) . .
N3 Cd4 O17 C56 -173.0(15) . .
O14 Cd4 O17 C56 77.0(19) . .
N2 Cd4 O17 C56 6.5(15) 3 .
O19 Cd4 O17 C56 -85.0(15) . .
O11 Cd4 O17 C56 97.8(15) . .
C68 C63 O18 C62 158.8(13) . .
C64 C63 O18 C62 -20.9(19) . .
C57 C62 O18 C63 120.7(14) . .
C61 C62 O18 C63 -63.6(17) . .
O20 C69 O19 Cd1 -3.6(12) . 3_545
C68 C69 O19 Cd1 173.9(10) . 3_545
O20 C69 O19 Cd4 -150.3(9) . .
C68 C69 O19 Cd4 27.2(19) . .
Cd1 C69 O19 Cd4 -146.7(12) 3_545 .
N3 Cd4 O19 C69 39.5(13) . .
O14 Cd4 O19 C69 133.8(13) . .
N2 Cd4 O19 C69 -140.3(13) 3 .
O17 Cd4 O19 C69 -50.7(13) . .
N3 Cd4 O19 Cd1 -102.2(4) . 3_545
O14 Cd4 O19 Cd1 -7.9(4) . 3_545
N2 Cd4 O19 Cd1 78.0(4) 3 3_545
O17 Cd4 O19 Cd1 167.6(4) . 3_545
O19 C69 O20 Cd1 3.5(12) . 3_545
C68 C69 O20 Cd1 -174.1(10) . 3_545
